data_4342555
loop_
_publ_author_name
'Nordheider, Andreas'
'H\"ull, Katharina'
'Prentis, Joanna K. D.'
'Athukorala Arachchige, Kasun S.'
'Slawin, Alexandra M. Z.'
'Woollins, J. Derek'
'Chivers, Tristram'

_publ_section_title
;
 [In Process Citation].
;
_journal_issue 6
_journal_name_full 'Inorganic chemistry'
_journal_page_first 3043
_journal_page_last 3054
_journal_paper_doi 10.1021/acs.inorgchem.5b00161
_journal_volume 54
_journal_year 2015
_chemical_formula_moiety 'C20 H45 N4 P3 Se2'
_chemical_formula_sum 'C20 H45 N4 P3 Se2'
_chemical_formula_weight 592.44
_space_group_IT_number 60
_symmetry_cell_setting orthorhombic
_symmetry_Int_Tables_number 60
_symmetry_space_group_name_Hall '-P 2n 2ab'
_symmetry_space_group_name_H-M 'P b c n'
_atom_sites_solution_hydrogens geom
_atom_sites_solution_primary direct
_atom_sites_solution_secondary difmap
_cell_angle_alpha 90.0000
_cell_angle_beta 90.0000
_cell_angle_gamma 90.0000
_cell_formula_units_Z 4
_cell_length_a 16.403(4)
_cell_length_b 10.200(2)
_cell_length_c 16.820(4)
_cell_measurement_reflns_used 8622
_cell_measurement_temperature 93
_cell_measurement_theta_max 25.31
_cell_measurement_theta_min 3.38
_cell_volume 2814.2(11)
_computing_cell_refinement 'CrystalClear-SM Expert 2.0 rc13'
_computing_data_collection 'CrystalClear-SM Expert 2.0 rc13 (Rigaku, 2009)'
_computing_data_reduction 'CrystalClear-SM Expert 2.0 rc13'
_computing_molecular_graphics 'CrystalStructure 4.1'
_computing_publication_material 'CrystalStructure 4.1 (Rigaku, 2014)'
_computing_structure_refinement 'SHELXL-2013 (Sheldrick, 2013)'
_computing_structure_solution 'SHELXS97 (Sheldrick, 2008)'
_diffrn_ambient_temperature 93
_diffrn_detector_area_resol_mean 7.353
_diffrn_measured_fraction_theta_full 0.963
_diffrn_measured_fraction_theta_max 0.992
_diffrn_measurement_device_type 'Rigaku Mercury70'
_diffrn_measurement_method \w
_diffrn_radiation_type 'Mo K\a'
_diffrn_radiation_wavelength 0.71075
_diffrn_reflns_av_R_equivalents 0.0829
_diffrn_reflns_Laue_measured_fraction_full 0.963
_diffrn_reflns_Laue_measured_fraction_max 0.992
_diffrn_reflns_limit_h_max 19
_diffrn_reflns_limit_h_min -16
_diffrn_reflns_limit_k_max 8
_diffrn_reflns_limit_k_min -12
_diffrn_reflns_limit_l_max 18
_diffrn_reflns_limit_l_min -19
_diffrn_reflns_number 14849
_diffrn_reflns_point_group_measured_fraction_full 0.963
_diffrn_reflns_point_group_measured_fraction_max 0.992
_diffrn_reflns_theta_full 25.242
_diffrn_reflns_theta_max 25.000
_diffrn_reflns_theta_min 3.377
_diffrn_standards_number 0
_exptl_absorpt_coefficient_mu 2.813
_exptl_absorpt_correction_T_max 0.894
_exptl_absorpt_correction_T_min 0.745
_exptl_absorpt_correction_type multi-scan
_exptl_absorpt_process_details 'REQAB (Rigaku, 1998)'
_exptl_crystal_colour Colorless
_exptl_crystal_density_diffrn 1.398
_exptl_crystal_density_method 'not measured'
_exptl_crystal_description Chunk
_exptl_crystal_F_000 1224.00
_exptl_crystal_size_max 0.090
_exptl_crystal_size_mid 0.060
_exptl_crystal_size_min 0.040
_refine_diff_density_max 1.60
_refine_diff_density_min -1.39
_refine_ls_extinction_method none
_refine_ls_goodness_of_fit_ref 1.073
_refine_ls_hydrogen_treatment constr
_refine_ls_number_parameters 141
_refine_ls_number_reflns 2455
_refine_ls_number_restraints 12
_refine_ls_R_factor_all 0.1106
_refine_ls_R_factor_gt 0.0750
_refine_ls_shift/su_max 0.001
_refine_ls_structure_factor_coef Fsqd
_refine_ls_weighting_details 'w = 1/[\s^2^(Fo^2^)+(0.0488P)^2^+29.7053P] where P=(Fo^2^+2Fc^2^)/3'
_refine_ls_weighting_scheme calc
_refine_ls_wR_factor_gt 0.1594
_refine_ls_wR_factor_ref 0.1776
_reflns_number_gt 1728
_reflns_number_total 2455
_reflns_threshold_expression F^2^>2.0\s(F^2^)
_cod_data_source_file combined.cif
_cod_data_source_block 13aSe
_cod_depositor_comments 'Adding full bibliography for 4342550--4342557.cif.'
_cod_original_cell_volume 2814.1(11)
_cod_database_code 4342555
_shelxl_res_file
;
TITL ANDW-116-FS
CELL  0.71075 16.40320 10.19960 16.81980 90.00000 90.00000 90.00000
ZERR  4 0.00380 0.00230 0.00370 0.00000 0.00000 0.00000
LATT 1
SYMM .50-X, .50+Y,    +Z
SYMM    +X,    -Y, .50+Z
SYMM .50-X, .50-Y, .50+Z
SFAC C H P N SE
UNIT 80 180 12 16 8
SHEL 99999.000000 0.840885
L.S. 20
FMAP 2
PLAN -5
WPDB -2
HTAB
BOND $H
CONF
LIST 4
TEMP -180.0
ACTA
SIZE 0.090 0.060 0.040
ISOR 0.0010 0.0005 C10 C11
WGHT    0.048800   29.705299
FVAR       0.76203
SE1   5    0.068328   -0.033199    0.161670    11.00000    0.09668    0.01478 =
         0.06064    0.00079    0.05632    0.00841
P1    3    0.047447    0.181056    0.191585    11.00000    0.01400    0.01309 =
         0.02036    0.00028    0.00306   -0.00027
P2    3    0.035780   -0.121228    0.277471    10.50000    0.03489    0.01095 =
         0.03262    0.00278    0.00502   -0.00056
N1    4    0.090136    0.280793    0.140634    11.00000    0.02831    0.02337 =
         0.02088   -0.00142    0.01597   -0.00147
N2    4    0.053799    0.189942    0.291318    11.00000    0.01401    0.04151 =
         0.02126    0.00326   -0.00116   -0.00329
C1    1    0.146148    0.294833    0.074194    11.00000    0.04676    0.03620 =
         0.03109   -0.00180    0.02066   -0.01005
C2    1    0.231419    0.302956    0.106081    11.00000    0.07061    0.45544 =
         0.07410   -0.06078    0.04236   -0.10774
AFIX  33
H2A   2    0.235464    0.376713    0.143212    11.00000   -1.20000
H2B   2    0.269623    0.316154    0.062007    11.00000   -1.20000
H2C   2    0.244868    0.221307    0.133853    11.00000   -1.20000
AFIX   0
C3    1    0.128413    0.416637    0.033270    11.00000    0.34045    0.05692 =
         0.12002    0.04735    0.16561    0.05819
AFIX  33
H3A   2    0.136517    0.490402    0.069759    11.00000   -1.20000
H3B   2    0.071741    0.415824    0.014832    11.00000   -1.20000
H3C   2    0.164993    0.426020   -0.012443    11.00000   -1.20000
AFIX   0
C4    1    0.142894    0.183319    0.016449    11.00000    0.08610    0.06972 =
         0.05534   -0.01355    0.04446   -0.02663
AFIX  33
H4A   2    0.184487    0.195944   -0.024672    11.00000   -1.20000
H4B   2    0.088870    0.180186   -0.008357    11.00000   -1.20000
H4C   2    0.153195    0.100809    0.044562    11.00000   -1.20000
AFIX   0
C5    1    0.124191    0.209261    0.346956    11.00000    0.02672    0.03110 =
         0.02872    0.00039   -0.01353   -0.00204
C6    1    0.190905    0.117867    0.323855    11.00000    0.06441    0.06979 =
         0.17147   -0.05852   -0.08048    0.04580
AFIX  33
H6A   2    0.237556    0.130304    0.359465    11.00000   -1.20000
H6B   2    0.207580    0.135902    0.268985    11.00000   -1.20000
H6C   2    0.171484    0.027250    0.327913    11.00000   -1.20000
AFIX   0
C7    1    0.095951    0.178485    0.430534    11.00000    0.06557    0.30871 =
         0.03525    0.05931   -0.04316   -0.07208
AFIX  33
H7A   2    0.050005    0.235491    0.444392    11.00000   -1.20000
H7B   2    0.140853    0.193411    0.467888    11.00000   -1.20000
H7C   2    0.078704    0.086620    0.433456    11.00000   -1.20000
AFIX   0
C8    1    0.149647    0.346824    0.341913    11.00000    0.10881    0.03478 =
         0.10095    0.00363   -0.07605   -0.02129
AFIX  33
H8A   2    0.104079    0.403628    0.357188    11.00000   -1.20000
H8B   2    0.166189    0.366931    0.287270    11.00000   -1.20000
H8C   2    0.195687    0.361848    0.377911    11.00000   -1.20000
AFIX   0
C9    1    0.000000   -0.289238    0.250000    10.50000    0.06426    0.00778 =
         0.03097    0.00000    0.01269    0.00000
C10   1    0.084027   -0.286738    0.301026    10.50000    0.04456    0.04440 =
         0.04475    0.00014   -0.00004    0.00040
C11   1   -0.044139   -0.360712    0.314699    11.00000    0.11649    0.11533 =
         0.11616    0.00016    0.00138   -0.00016
HKLF 4
 
REM  ANDW-116-FS
REM R1 =  0.0750 for    1728 Fo > 4sig(Fo)  and  0.1106 for all    2455 data
REM    141 parameters refined using     12 restraints
 
END  
     
WGHT      0.0510     29.0774 

REM Instructions for potential hydrogen bonds
HTAB C4 Se1
EQIV $1 -x, y, -z+1/2
HTAB C7 Se1_$1

REM Highest difference peak  1.599,  deepest hole -1.392,  1-sigma level  0.136
Q1    1  -0.0797 -0.3544  0.2878  11.00000  0.05    1.60
Q2    1  -0.0047 -0.3627  0.3363  11.00000  0.05    1.49
Q3    1   0.0386 -0.0196  0.1519  11.00000  0.05    0.79
Q4    1   0.0846 -0.0121  0.1927  11.00000  0.05    0.76
Q5    1   0.0201 -0.0179  0.1666  11.00000  0.05    0.73
;

loop_
_symmetry_equiv_pos_site_id
_symmetry_equiv_pos_as_xyz
1 +X,+Y,+Z
2 1/2-X,1/2+Y,+Z
3 +X,-Y,1/2+Z
4 1/2-X,1/2-Y,1/2+Z
5 -X,-Y,-Z
6 1/2+X,1/2-Y,-Z
7 -X,+Y,1/2-Z
8 1/2+X,1/2+Y,1/2-Z

loop_
_atom_site_label
_atom_site_type_symbol
_atom_site_fract_x
_atom_site_fract_y
_atom_site_fract_z
_atom_site_U_iso_or_equiv
_atom_site_adp_type
_atom_site_occupancy
_atom_site_site_symmetry_multiplicity
_atom_site_calc_flag
_atom_site_refinement_flags
Se1 Se 0.06833(7) -0.03320(8) 0.16167(6) 0.0574(4) Uani 1 8 d .
P1 P 0.04745(10) 0.18106(16) 0.19158(10) 0.0158(4) Uani 1 8 d .
P2 P 0.0358(3) -0.1212(4) 0.2775(2) 0.0262(9) Uani 0.5 8 d .
N1 N 0.0901(4) 0.2808(6) 0.1406(3) 0.0242(14) Uani 1 8 d .
N2 N 0.0538(3) 0.1899(6) 0.2913(3) 0.0256(14) Uani 1 8 d .
C1 C 0.1462(5) 0.2948(8) 0.0742(5) 0.038(2) Uani 1 8 d .
C2 C 0.2314(8) 0.303(3) 0.1061(8) 0.200(13) Uani 1 8 d .
C3 C 0.1284(14) 0.4166(12) 0.0333(9) 0.172(11) Uani 1 8 d .
C4 C 0.1429(7) 0.1833(11) 0.0164(6) 0.070(3) Uani 1 8 d .
C5 C 0.1242(5) 0.2093(8) 0.3470(4) 0.0288(18) Uani 1 8 d .
C6 C 0.1909(7) 0.1179(12) 0.3239(9) 0.102(6) Uani 1 8 d .
C7 C 0.0959(7) 0.178(2) 0.4305(6) 0.137(8) Uani 1 8 d .
C8 C 0.1497(8) 0.3468(9) 0.3419(7) 0.082(4) Uani 1 8 d .
C9 C 0.0 -0.2892(10) 0.25 0.034(3) Uani 1 4 d .
C10 C 0.0840(11) -0.2867(18) 0.3010(10) 0.045(4) Uani 0.5 8 d .
C11 C -0.0441(10) -0.3607(17) 0.3147(10) 0.116(5) Uani 1 8 d .
H2A H 0.23546 0.37671 0.14321 0.2401 Uiso 1 8 calc R
H2B H 0.26962 0.31615 0.06201 0.2401 Uiso 1 8 calc R
H2C H 0.24487 0.22131 0.13385 0.2401 Uiso 1 8 calc R
H3A H 0.13652 0.4904 0.06976 0.2070 Uiso 1 8 calc R
H3B H 0.07174 0.41582 0.01483 0.2070 Uiso 1 8 calc R
H3C H 0.16499 0.42602 -0.01244 0.2070 Uiso 1 8 calc R
H4A H 0.18449 0.19594 -0.02467 0.0845 Uiso 1 8 calc R
H4B H 0.08887 0.18019 -0.00836 0.0845 Uiso 1 8 calc R
H4C H 0.1532 0.10081 0.04456 0.0845 Uiso 1 8 calc R
H6A H 0.23756 0.1303 0.35947 0.1223 Uiso 1 8 calc R
H6B H 0.20758 0.1359 0.26899 0.1223 Uiso 1 8 calc R
H6C H 0.17148 0.02725 0.32791 0.1223 Uiso 1 8 calc R
H7A H 0.05001 0.23549 0.44439 0.1638 Uiso 1 8 calc R
H7B H 0.14085 0.19341 0.46789 0.1638 Uiso 1 8 calc R
H7C H 0.0787 0.08662 0.43346 0.1638 Uiso 1 8 calc R
H8A H 0.10408 0.40363 0.35719 0.0978 Uiso 1 8 calc R
H8B H 0.16619 0.36693 0.28727 0.0978 Uiso 1 8 calc R
H8C H 0.19569 0.36185 0.37791 0.0978 Uiso 1 8 calc R

loop_
_atom_site_aniso_label
_atom_site_aniso_U_11
_atom_site_aniso_U_22
_atom_site_aniso_U_33
_atom_site_aniso_U_12
_atom_site_aniso_U_13
_atom_site_aniso_U_23
Se1 0.0967(9) 0.0148(4) 0.0606(7) 0.0084(5) 0.0563(6) 0.0008(4)
P1 0.0140(9) 0.0131(9) 0.0204(9) -0.0003(7) 0.0031(7) 0.0003(7)
P2 0.035(2) 0.0110(17) 0.033(2) -0.0006(17) 0.0050(16) 0.0028(15)
N1 0.028(4) 0.023(3) 0.021(3) -0.001(3) 0.016(2) -0.001(2)
N2 0.014(3) 0.042(4) 0.021(3) -0.003(3) -0.001(2) 0.003(3)
C1 0.047(5) 0.036(5) 0.031(4) -0.010(4) 0.021(4) -0.002(4)
C2 0.071(11) 0.46(4) 0.074(9) -0.108(17) 0.042(8) -0.061(17)
C3 0.34(3) 0.057(8) 0.120(12) 0.058(13) 0.166(16) 0.047(8)
C4 0.086(8) 0.070(7) 0.055(6) -0.027(7) 0.044(6) -0.014(6)
C5 0.027(4) 0.031(4) 0.029(4) -0.002(3) -0.014(3) 0.000(3)
C6 0.064(8) 0.070(8) 0.171(13) 0.046(7) -0.080(9) -0.059(8)
C7 0.066(8) 0.31(2) 0.035(6) -0.072(12) -0.043(6) 0.059(10)
C8 0.109(10) 0.035(6) 0.101(9) -0.021(6) -0.076(8) 0.004(6)
C9 0.064(8) 0.008(5) 0.031(6) 0.0000 0.013(6) 0.0000
C10 0.045(4) 0.044(4) 0.045(4) 0.0004(10) -0.0000(10) 0.0001(10)
C11 0.116(5) 0.115(5) 0.116(5) -0.0002(10) 0.0014(10) 0.0002(10)

loop_
_atom_type_symbol
_atom_type_description
_atom_type_scat_dispersion_real
_atom_type_scat_dispersion_imag
_atom_type_scat_source
C C 0.0033 0.0016
;
International Tables for Crystallography
(Vol. C, Tables 4.2.6.8 and 6.1.1.4)
;
H H 0.0000 0.0000
;
International Tables for Crystallography
(Vol. C, Table 6.1.1.4)
;
P P 0.1023 0.0942
;
International Tables for Crystallography
(Vol. C, Tables 4.2.6.8 and 6.1.1.4)
;
N N 0.0061 0.0033
;
International Tables for Crystallography
(Vol. C, Tables 4.2.6.8 and 6.1.1.4)
;
Se Se -0.0929 2.2259
;
International Tables for Crystallography
(Vol. C, Tables 4.2.6.8 and 6.1.1.4)
;

loop_
_geom_angle_atom_site_label_1
_geom_angle_atom_site_label_2
_geom_angle_atom_site_label_3
_geom_angle
_geom_angle_publ_flag
_geom_angle_site_symmetry_1
_geom_angle_site_symmetry_3
P1 Se1 P2 99.17(11) yes . .
P1 Se1 P2 100.02(11) yes . 7_555
P2 Se1 P2 39.74(15) yes . 7_555
Se1 P1 P1 105.52(8) yes . 7_555
Se1 P1 N1 117.1(2) yes . .
Se1 P1 N2 105.3(2) yes . .
Se1 P1 N2 103.8(2) yes . 7_555
P1 P1 N1 137.4(2) yes 7_555 .
P1 P1 N2 42.03(19) yes 7_555 .
P1 P1 N2 41.9(2) yes 7_555 7_555
N1 P1 N2 120.2(3) yes . .
N1 P1 N2 121.3(3) yes . 7_555
N2 P1 N2 83.6(3) yes . 7_555
Se1 P2 Se1 115.78(17) yes . 7_555
Se1 P2 P2 69.2(2) yes . 7_555
Se1 P2 C9 103.32(18) yes . .
Se1 P2 C10 116.3(6) yes . .
Se1 P2 P2 71.1(2) yes 7_555 7_555
Se1 P2 C9 104.31(19) yes 7_555 .
Se1 P2 C10 126.2(6) yes 7_555 .
P2 P2 C9 66.4(2) yes 7_555 .
P2 P2 C10 117.1(6) yes 7_555 .
C9 P2 C10 50.9(6) yes . .
P1 N1 C1 143.1(5) yes . .
P1 N2 P1 96.1(3) yes . 7_555
P1 N2 C5 132.6(5) yes . .
P1 N2 C5 131.2(5) yes 7_555 .
N1 C1 C2 108.7(8) yes . .
N1 C1 C3 108.8(10) yes . .
N1 C1 C4 113.7(7) yes . .
C2 C1 C3 108.0(14) yes . .
C2 C1 C4 107.9(11) yes . .
C3 C1 C4 109.6(8) yes . .
N2 C5 C6 108.7(7) yes . .
N2 C5 C7 108.5(7) yes . .
N2 C5 C8 108.0(7) yes . .
C6 C5 C7 109.7(10) yes . .
C6 C5 C8 112.0(8) yes . .
C7 C5 C8 109.9(10) yes . .
P2 C9 P2 47.1(3) yes . 7_555
P2 C9 C10 65.7(7) yes . .
P2 C9 C10 112.5(8) yes . 7_555
P2 C9 C11 114.8(7) yes . .
P2 C9 C11 118.3(7) yes . 7_555
P2 C9 C10 112.5(8) yes 7_555 .
P2 C9 C10 65.7(7) yes 7_555 7_555
P2 C9 C11 118.3(7) yes 7_555 .
P2 C9 C11 114.8(7) yes 7_555 7_555
C10 C9 C10 178.2(12) yes . 7_555
C10 C9 C11 91.9(9) yes . .
C10 C9 C11 88.9(9) yes . 7_555
C10 C9 C11 88.9(9) yes 7_555 .
C10 C9 C11 91.9(9) yes 7_555 7_555
C11 C9 C11 121.7(12) yes . 7_555
P2 C10 C9 63.3(7) yes . .
C1 C2 H2A 109.471 no . .
C1 C2 H2B 109.469 no . .
C1 C2 H2C 109.470 no . .
H2A C2 H2B 109.479 no . .
H2A C2 H2C 109.472 no . .
H2B C2 H2C 109.467 no . .
C1 C3 H3A 109.469 no . .
C1 C3 H3B 109.470 no . .
C1 C3 H3C 109.464 no . .
H3A C3 H3B 109.483 no . .
H3A C3 H3C 109.469 no . .
H3B C3 H3C 109.471 no . .
C1 C4 H4A 109.467 no . .
C1 C4 H4B 109.476 no . .
C1 C4 H4C 109.475 no . .
H4A C4 H4B 109.471 no . .
H4A C4 H4C 109.457 no . .
H4B C4 H4C 109.482 no . .
C5 C6 H6A 109.477 no . .
C5 C6 H6B 109.477 no . .
C5 C6 H6C 109.475 no . .
H6A C6 H6B 109.463 no . .
H6A C6 H6C 109.472 no . .
H6B C6 H6C 109.462 no . .
C5 C7 H7A 109.471 no . .
C5 C7 H7B 109.474 no . .
C5 C7 H7C 109.483 no . .
H7A C7 H7B 109.460 no . .
H7A C7 H7C 109.470 no . .
H7B C7 H7C 109.469 no . .
C5 C8 H8A 109.469 no . .
C5 C8 H8B 109.478 no . .
C5 C8 H8C 109.472 no . .
H8A C8 H8B 109.472 no . .
H8A C8 H8C 109.464 no . .
H8B C8 H8C 109.472 no . .

loop_
_geom_bond_atom_site_label_1
_geom_bond_atom_site_label_2
_geom_bond_distance
_geom_bond_publ_flag
_geom_bond_site_symmetry_2
Se1 P1 2.2685(19) yes .
Se1 P2 2.210(4) yes .
Se1 P2 2.184(4) yes 7_555
P1 P1 2.507(2) yes 7_555
P1 N1 1.503(6) yes .
P1 N2 1.683(6) yes .
P1 N2 1.688(6) yes 7_555
P2 P2 1.494(6) yes 7_555
P2 C9 1.869(10) yes .
P2 C10 1.906(19) yes .
N1 C1 1.454(10) yes .
N2 C5 1.499(9) yes .
C1 C2 1.500(16) yes .
C1 C3 1.450(16) yes .
C1 C4 1.497(13) yes .
C5 C6 1.489(14) yes .
C5 C7 1.513(13) yes .
C5 C8 1.466(12) yes .
C9 C10 1.624(18) yes .
C9 C10 1.624(18) yes 7_555
C9 C11 1.497(17) yes .
C9 C11 1.497(17) yes 7_555
C2 H2A 0.980 no .
C2 H2B 0.980 no .
C2 H2C 0.980 no .
C3 H3A 0.980 no .
C3 H3B 0.980 no .
C3 H3C 0.980 no .
C4 H4A 0.980 no .
C4 H4B 0.980 no .
C4 H4C 0.980 no .
C6 H6A 0.980 no .
C6 H6B 0.980 no .
C6 H6C 0.980 no .
C7 H7A 0.980 no .
C7 H7B 0.980 no .
C7 H7C 0.980 no .
C8 H8A 0.980 no .
C8 H8B 0.980 no .
C8 H8C 0.980 no .

loop_
_geom_contact_atom_site_label_1
_geom_contact_atom_site_label_2
_geom_contact_distance
_geom_contact_publ_flag
_geom_contact_site_symmetry_2
Se1 C4 3.513(10) no .
Se1 C11 3.387(17) no 7_555
P1 C2 3.567(16) no .
P1 C4 3.336(10) no .
P1 C6 3.302(13) no .
P1 C7 3.123(11) no 7_555
P1 C8 3.473(12) no .
P2 N2 3.196(7) no .
N1 C5 3.590(9) no .
N1 C5 3.597(10) no 7_555
N1 C7 3.441(14) no 7_555
N1 C8 3.587(13) no .
Se1 H4C 2.7724 no .
Se1 H6B 3.3839 no .
Se1 H6C 3.3259 no .
Se1 H7C 3.1417 no 7_555
P1 H2C 3.4056 no .
P1 H4B 3.4309 no .
P1 H4C 3.1295 no .
P1 H6B 2.9676 no .
P1 H6C 3.4436 no .
P1 H7A 2.8450 no 7_555
P1 H7C 3.1037 no 7_555
P1 H8A 3.4647 no 7_555
P1 H8B 3.1588 no .
P2 H6C 2.8228 no .
P2 H7C 3.4459 no .
N1 H2A 2.5770 no .
N1 H2B 3.2475 no .
N1 H2C 2.6121 no .
N1 H3A 2.5633 no .
N1 H3B 2.5427 no .
N1 H3C 3.2141 no .
N1 H4A 3.2976 no .
N1 H4B 2.7080 no .
N1 H4C 2.6554 no .
N1 H6B 3.2490 no .
N1 H7A 2.7465 no 7_555
N1 H8A 3.4235 no 7_555
N1 H8B 2.9003 no .
N2 H6A 3.2817 no .
N2 H6B 2.6092 no .
N2 H6C 2.6189 no .
N2 H7A 2.6169 no .
N2 H7B 3.2955 no .
N2 H7C 2.6445 no .
N2 H8A 2.5803 no .
N2 H8B 2.5811 no .
N2 H8C 3.2577 no .
C1 H7A 3.2890 no 7_555
C2 H3A 2.5400 no .
C2 H3B 3.2467 no .
C2 H3C 2.5955 no .
C2 H4A 2.5730 no .
C2 H4B 3.2773 no .
C2 H4C 2.6397 no .
C2 H6B 3.2503 no .
C2 H8B 3.2952 no .
C3 H2A 2.5824 no .
C3 H2B 2.5787 no .
C3 H2C 3.2374 no .
C3 H4A 2.6198 no .
C3 H4B 2.5937 no .
C3 H4C 3.2525 no .
C3 H7A 3.4814 no 7_555
C4 H2A 3.2775 no .
C4 H2B 2.5969 no .
C4 H2C 2.6168 no .
C4 H3A 3.2596 no .
C4 H3B 2.6432 no .
C4 H3C 2.5486 no .
C4 H7A 3.2755 no 7_555
C6 H2C 3.4801 no .
C6 H7A 3.3000 no .
C6 H7B 2.6714 no .
C6 H7C 2.6243 no .
C6 H8A 3.2920 no .
C6 H8B 2.6450 no .
C6 H8C 2.6505 no .
C7 H4B 3.3022 no 7_555
C7 H6A 2.6581 no .
C7 H6B 3.3051 no .
C7 H6C 2.6255 no .
C7 H8A 2.6102 no .
C7 H8B 3.2906 no .
C7 H8C 2.6378 no .
C8 H6A 2.6540 no .
C8 H6B 2.6524 no .
C8 H6C 3.2875 no .
C8 H7A 2.6328 no .
C8 H7B 2.6380 no .
C8 H7C 3.2816 no .
C10 H6C 3.5382 no .
H2A H3A 2.3462 no .
H2A H3B 3.4690 no .
H2A H3C 2.9057 no .
H2A H4A 3.4745 no .
H2A H4C 3.5345 no .
H2A H6B 3.2738 no .
H2A H8B 2.6781 no .
H2B H3A 2.8182 no .
H2B H3B 3.4927 no .
H2B H3C 2.4020 no .
H2B H4A 2.3620 no .
H2B H4B 3.4806 no .
H2B H4C 2.9252 no .
H2C H3A 3.4429 no .
H2C H3C 3.4829 no .
H2C H4A 2.8560 no .
H2C H4B 3.5278 no .
H2C H4C 2.4550 no .
H2C H6B 2.5099 no .
H2C H8B 3.2451 no .
H3A H4A 3.4874 no .
H3A H4B 3.5140 no .
H3B H4A 2.9819 no .
H3B H4B 2.4509 no .
H3B H4C 3.5155 no .
H3B H7A 2.8003 no 7_555
H3C H4A 2.3773 no .
H3C H4B 2.8019 no .
H3C H4C 3.4582 no .
H4B H7A 2.5818 no 7_555
H4B H7C 3.1707 no 7_555
H6A H7A 3.5575 no .
H6A H7B 2.5013 no .
H6A H7C 2.9219 no .
H6A H8A 3.5451 no .
H6A H8B 2.9446 no .
H6A H8C 2.4790 no .
H6B H7B 3.5685 no .
H6B H7C 3.5177 no .
H6B H8A 3.5412 no .
H6B H8B 2.4715 no .
H6B H8C 2.9505 no .
H6C H7A 3.5099 no .
H6C H7B 2.9442 no .
H6C H7C 2.4155 no .
H6C H8B 3.5325 no .
H6C H8C 3.5372 no .
H7A H8A 2.4246 no .
H7A H8B 3.5232 no .
H7A H8C 2.9363 no .
H7B H8A 2.9031 no .
H7B H8B 3.5404 no .
H7B H8C 2.4599 no .
H7C H8A 3.5034 no .
H7C H8C 3.5265 no .
Se1 H2A 3.3614 no 2_545
Se1 H2B 3.4981 no 2_545
C2 H7B 3.1295 no 4_554
C3 H8A 3.5059 no 3_564
C4 H7C 3.2615 no 3_554
C4 H8C 3.5571 no 4_554
C6 H8B 3.5249 no 2_545
C6 H8C 3.3326 no 2_545
C7 H2B 3.1235 no 4_555
C7 H4C 3.5602 no 3_555
C8 H3C 3.3813 no 3_565
C8 H4A 3.5536 no 4_555
C8 H6A 3.4453 no 2_555
C8 H6C 3.4714 no 2_555
C10 H4A 3.4883 no 3_555
C10 H4B 3.3861 no 3_555
C10 H6A 3.2010 no 2_545
C10 H6B 3.5493 no 2_545
C10 H8A 3.3127 no 1_545
C11 H3A 2.8947 no 7_545
C11 H8A 3.4928 no 1_545
H2A Se1 3.3614 no 2_555
H2A H2C 3.5331 no 2_555
H2A H4C 3.3635 no 2_555
H2A H6B 3.5125 no 2_555
H2B Se1 3.4981 no 2_555
H2B C7 3.1235 no 4_554
H2B H4C 3.1810 no 2_555
H2B H6A 3.4522 no 4_554
H2B H7A 3.5979 no 4_554
H2B H7B 2.1616 no 4_554
H2B H7C 3.4422 no 4_554
H2C H2A 3.5331 no 2_545
H2C H3A 3.2395 no 2_545
H2C H7B 3.4731 no 4_554
H3A C11 2.8947 no 7_565
H3A H2C 3.2395 no 2_555
H3B H3B 2.9558 no 5_565
H3B H8A 3.2715 no 3_564
H3C C8 3.3813 no 3_564
H3C H6A 2.7435 no 4_554
H3C H7B 3.4259 no 4_554
H3C H8A 2.9708 no 3_564
H3C H8C 2.8873 no 3_564
H4A C8 3.5536 no 4_554
H4A C10 3.4883 no 3_554
H4A H6A 2.9280 no 4_554
H4A H6C 3.3728 no 3_554
H4A H7B 3.0818 no 4_554
H4A H7C 3.4370 no 3_554
H4A H8C 2.6259 no 4_554
H4B C10 3.3861 no 3_554
H4B H7C 2.8968 no 3_554
H4C C7 3.5602 no 3_554
H4C H2A 3.3635 no 2_545
H4C H2B 3.1810 no 2_545
H4C H7B 3.2726 no 3_554
H4C H7C 2.9394 no 3_554
H6A C8 3.4453 no 2_545
H6A C10 3.2010 no 2_555
H6A H2B 3.4522 no 4_555
H6A H3C 2.7435 no 4_555
H6A H4A 2.9280 no 4_555
H6A H8A 3.4777 no 2_545
H6A H8B 3.3442 no 2_545
H6A H8C 2.9652 no 2_545
H6B C10 3.5493 no 2_555
H6B H2A 3.5125 no 2_545
H6B H8B 3.4508 no 2_545
H6C C8 3.4714 no 2_545
H6C H4A 3.3728 no 3_555
H6C H8B 3.1986 no 2_545
H6C H8C 2.8811 no 2_545
H7A H2B 3.5979 no 4_555
H7B C2 3.1295 no 4_555
H7B H2B 2.1616 no 4_555
H7B H2C 3.4731 no 4_555
H7B H3C 3.4259 no 4_555
H7B H4A 3.0818 no 4_555
H7B H4C 3.2726 no 3_555
H7C C4 3.2615 no 3_555
H7C H2B 3.4422 no 4_555
H7C H4A 3.4370 no 3_555
H7C H4B 2.8968 no 3_555
H7C H4C 2.9394 no 3_555
H8A C3 3.5059 no 3_565
H8A C10 3.3127 no 1_565
H8A C11 3.4928 no 1_565
H8A H3B 3.2715 no 3_565
H8A H3C 2.9708 no 3_565
H8A H6A 3.4777 no 2_555
H8B C6 3.5249 no 2_555
H8B H6A 3.3442 no 2_555
H8B H6B 3.4508 no 2_555
H8B H6C 3.1986 no 2_555
H8C C4 3.5571 no 4_555
H8C C6 3.3326 no 2_555
H8C H3C 2.8873 no 3_565
H8C H4A 2.6259 no 4_555
H8C H6A 2.9652 no 2_555
H8C H6C 2.8811 no 2_555

loop_
_geom_torsion_atom_site_label_1
_geom_torsion_atom_site_label_2
_geom_torsion_atom_site_label_3
_geom_torsion_atom_site_label_4
_geom_torsion
_geom_torsion_publ_flag
_geom_torsion_site_symmetry_1
_geom_torsion_site_symmetry_3
_geom_torsion_site_symmetry_4
P1 Se1 P2 Se1 39.36(19) no . . 7_555
P1 Se1 P2 P2 94.67(13) no . . 7_555
P1 Se1 P2 C9 152.71(15) no . . .
P1 Se1 P2 C10 -154.53(17) no . . .
P2 Se1 P1 P1 -21.76(13) no . . 7_555
P2 Se1 P1 N1 158.40(14) no . . .
P2 Se1 P1 N2 21.92(14) no . . .
P2 Se1 P1 N2 -65.08(13) no . . 7_555
P1 Se1 P2 Se1 -37.98(19) no . 7_555 7_555
P1 Se1 P2 P2 -92.33(13) no . 7_555 .
P1 Se1 P2 C9 -150.76(14) no . 7_555 .
P1 Se1 P2 C10 157.5(2) no . 7_555 7_555
P2 Se1 P1 P1 18.57(13) no 7_555 . 7_555
P2 Se1 P1 N1 -161.28(14) no 7_555 . .
P2 Se1 P1 N2 62.24(13) no 7_555 . .
P2 Se1 P1 N2 -24.76(14) no 7_555 . 7_555
P2 Se1 P2 Se1 54.4(2) no . 7_555 7_555
P2 Se1 P2 P2 0.00(15) no . 7_555 .
P2 Se1 P2 C9 -58.4(2) no . 7_555 .
P2 Se1 P2 C10 -110.2(3) no . 7_555 7_555
P2 Se1 P2 Se1 -55.3(2) no 7_555 . 7_555
P2 Se1 P2 P2 0.00(15) no 7_555 . 7_555
P2 Se1 P2 C9 58.0(2) no 7_555 . .
P2 Se1 P2 C10 110.8(3) no 7_555 . .
Se1 P1 P1 Se1 2.30(10) no . 7_555 7_555
Se1 P1 P1 N1 -177.90(13) no . 7_555 7_555
Se1 P1 P1 N2 -93.46(9) no . 7_555 7_555
Se1 P1 P1 N2 95.76(9) no . 7_555 .
Se1 P1 N1 C1 -1.8(8) no . . .
Se1 P1 N2 P1 -96.4(2) no . . 7_555
Se1 P1 N2 C5 87.6(5) no . . .
Se1 P1 N2 P1 98.0(2) no . 7_555 7_555
Se1 P1 N2 C5 -85.9(5) no . 7_555 7_555
P1 P1 N1 C1 178.4(4) no 7_555 . .
N1 P1 P1 Se1 -177.9(3) no . 7_555 7_555
N1 P1 P1 N1 1.9(4) no . 7_555 7_555
N1 P1 P1 N2 86.3(4) no . 7_555 7_555
N1 P1 P1 N2 -84.4(4) no . 7_555 .
P1 P1 N2 P1 -0.00(6) no 7_555 . 7_555
P1 P1 N2 C5 -176.0(8) no 7_555 . .
N2 P1 P1 Se1 -93.5(3) no . 7_555 7_555
N2 P1 P1 N1 86.3(4) no . 7_555 7_555
N2 P1 P1 N2 170.8(3) no . 7_555 7_555
N2 P1 P1 N2 -0.0(3) no . 7_555 .
P1 P1 N2 P1 -0.00(6) no 7_555 7_555 7_555
P1 P1 N2 C5 176.1(8) no 7_555 7_555 7_555
N2 P1 P1 Se1 95.8(3) no 7_555 7_555 7_555
N2 P1 P1 N1 -84.4(4) no 7_555 7_555 7_555
N2 P1 P1 N2 -0.0(3) no 7_555 7_555 7_555
N2 P1 P1 N2 -170.8(3) no 7_555 7_555 .
N1 P1 N2 P1 128.8(3) no . . 7_555
N1 P1 N2 C5 -47.2(7) no . . .
N2 P1 N1 C1 128.0(6) no . . .
N1 P1 N2 P1 -127.8(3) no . 7_555 7_555
N1 P1 N2 C5 48.3(7) no . 7_555 7_555
N2 P1 N1 C1 -130.3(6) no 7_555 . .
N2 P1 N2 P1 -6.2(3) no . 7_555 7_555
N2 P1 N2 C5 169.9(6) no . 7_555 7_555
N2 P1 N2 P1 6.2(3) no 7_555 . 7_555
N2 P1 N2 C5 -169.8(6) no 7_555 . .
Se1 P2 P2 Se1 -128.48(13) no . 7_555 7_555
Se1 P2 P2 Se1 0.00(2) no . 7_555 .
Se1 P2 P2 C9 115.76(15) no . 7_555 .
Se1 P2 P2 C10 121.8(3) no . 7_555 7_555
Se1 P2 C9 P2 -59.90(13) no . . 7_555
Se1 P2 C9 C10 113.19(17) no . . .
Se1 P2 C9 C10 -66.72(17) no . . 7_555
Se1 P2 C9 C11 -166.4(2) no . . .
Se1 P2 C9 C11 38.7(3) no . . 7_555
Se1 P2 C10 C9 -86.0(6) no . . .
Se1 P2 P2 Se1 0.00(2) no 7_555 7_555 7_555
Se1 P2 P2 Se1 128.48(13) no 7_555 7_555 .
Se1 P2 P2 C9 -115.76(15) no 7_555 7_555 .
Se1 P2 P2 C10 -109.7(2) no 7_555 7_555 7_555
Se1 P2 C9 P2 61.54(14) no 7_555 . 7_555
Se1 P2 C9 C10 -125.37(17) no 7_555 . .
Se1 P2 C9 C10 54.72(18) no 7_555 . 7_555
Se1 P2 C9 C11 -45.0(3) no 7_555 . .
Se1 P2 C9 C11 160.1(2) no 7_555 . 7_555
Se1 P2 C10 C9 78.5(7) no 7_555 . .
P2 P2 C9 P2 0.00(17) no 7_555 . 7_555
P2 P2 C9 C10 173.1(2) no 7_555 . .
P2 P2 C9 C10 -6.8(2) no 7_555 . 7_555
P2 P2 C9 C11 -106.5(3) no 7_555 . .
P2 P2 C9 C11 98.6(3) no 7_555 . 7_555
C9 P2 P2 Se1 115.76(14) no . 7_555 7_555
C9 P2 P2 Se1 -115.76(14) no . 7_555 .
C9 P2 P2 C9 0.0 no . 7_555 .
C9 P2 P2 C10 6.0(2) no . 7_555 7_555
P2 P2 C10 C9 -7.1(7) no 7_555 . .
C10 P2 P2 Se1 121.8(7) no . 7_555 7_555
C10 P2 P2 Se1 -109.7(7) no . 7_555 .
C10 P2 P2 C9 6.0(6) no . 7_555 .
C10 P2 P2 C10 12.1(7) no . 7_555 7_555
C9 P2 C10 C9 -0.000(19) no . . .
C10 P2 C9 P2 -173.1(7) no . . 7_555
C10 P2 C9 C10 -0.0(7) no . . .
C10 P2 C9 C10 -179.9(7) no . . 7_555
C10 P2 C9 C11 80.4(7) no . . .
C10 P2 C9 C11 -74.5(7) no . . 7_555
P1 N1 C1 C2 -91.2(9) no . . .
P1 N1 C1 C3 151.4(6) no . . .
P1 N1 C1 C4 28.9(12) no . . .
P1 N2 C5 C6 -48.1(8) no . . .
P1 N2 C5 C7 -167.4(5) no . . .
P1 N2 C5 C8 73.6(8) no . . .
P1 N2 C5 C6 137.2(5) no 7_555 . .
P1 N2 C5 C7 17.9(9) no 7_555 . .
P1 N2 C5 C8 -101.1(6) no 7_555 . .
P2 C9 C10 P2 0.00(13) no . . .
P2 C9 C10 P2 5.5(6) no . 7_555 7_555
P2 C9 C10 P2 5.5(6) no 7_555 . .
P2 C9 C10 P2 0.00(13) no 7_555 7_555 7_555
C11 C9 C10 P2 -116.4(8) no . . .
C11 C9 C10 P2 121.9(8) no 7_555 . .
C11 C9 C10 P2 121.9(8) no . 7_555 7_555
C11 C9 C10 P2 -116.4(8) no 7_555 7_555 7_555
